data_7059804
loop_
_publ_author_name
'Topi\'c, Edi'
'Landripet, Ivana'
'Duguin, Ma\"elle'
'Pisk, Jana'
'\/Dilovi\'c, Ivica'
'Vrdoljak, Vi\<snja'
'Rub\<ci\'c, Mirta'

_publ_section_title
;
 Coordinating and supramolecular prospects of unsymmetrically substituted
 carbohydrazides
;
_journal_issue 31
_journal_name_full 'New Journal of Chemistry'
_journal_page_first 13357
_journal_page_last 13367
_journal_paper_doi 10.1039/D0NJ03106B
_journal_volume 44
_journal_year 2020
_chemical_formula_moiety 'Mo6 O19, 2(C14 H14 N5 O2)'
_chemical_formula_sum 'C28 H28 Mo6 N10 O23'
_chemical_formula_weight 1448.24
_chemical_name_systematic
'bis[2-(4-pyridinium)-2'-(2-hydroxyphenyl)-(carbonylbis(hydrazin-2-yl-1-ylidenemethylylidene)] hexamolybdate'
_space_group_crystal_system monoclinic
_space_group_IT_number 14
_space_group_name_Hall '-P 2yn'
_space_group_name_H-M_alt 'P 1 21/n 1'
_atom_sites_solution_hydrogens mixed
_atom_sites_solution_primary dual
_audit_creation_date 2019-12-09
_audit_creation_method
;
Olex2 1.2
(compiled 2018.05.29 svn.r3508 for OlexSys, GUI svn.r5506)
;
_audit_update_record
;
2020-02-27 deposited with the CCDC.	2020-07-20 downloaded from the CCDC.
;
_cell_angle_alpha 90
_cell_angle_beta 106.419(7)
_cell_angle_gamma 90
_cell_formula_units_Z 2
_cell_length_a 9.1525(5)
_cell_length_b 17.7564(7)
_cell_length_c 13.2831(9)
_cell_measurement_reflns_used 4995
_cell_measurement_temperature 298
_cell_measurement_theta_max 32.3360
_cell_measurement_theta_min 4.5660
_cell_volume 2070.7(2)
_computing_cell_refinement
;
CrysAlisPro, Agilent Technologies,
Version 1.171.37.35 (release 13-08-2014 CrysAlis171 .NET)
(compiled Aug 13 2014,18:06:01)
;
_computing_data_collection
;
CrysAlisPro, Agilent Technologies,
Version 1.171.37.35 (release 13-08-2014 CrysAlis171 .NET)
(compiled Aug 13 2014,18:06:01)
;
_computing_data_reduction
;
CrysAlisPro, Agilent Technologies,
Version 1.171.37.35 (release 13-08-2014 CrysAlis171 .NET)
(compiled Aug 13 2014,18:06:01)
;
_computing_molecular_graphics 'Olex2 (Dolomanov et al., 2009)'
_computing_publication_material 'Olex2 (Dolomanov et al., 2009)'
_computing_structure_refinement 'ShelXL (Sheldrick, 2015)'
_computing_structure_solution 'ShelXT (Sheldrick, 2015)'
_diffrn_ambient_temperature 298
_diffrn_detector 'CCD plate'
_diffrn_detector_area_resol_mean 16.3426
_diffrn_detector_type Sapphire3
_diffrn_measured_fraction_theta_full 0.996
_diffrn_measured_fraction_theta_max 0.870
_diffrn_measurement_details
;
#__ type_ start__ end____ width___ exp.time_
  1 omega   -4.00   22.00   1.0000   15.0000
omega____ theta____ kappa____ phi______ frames
    -       22.3432   19.0000    0.0000 26

#__ type_ start__ end____ width___ exp.time_
  2 omega   -1.00   91.00   1.0000   15.0000
omega____ theta____ kappa____ phi______ frames
    -       22.3432   19.0000   90.0000 92

#__ type_ start__ end____ width___ exp.time_
  3 omega   64.00   90.00   1.0000   15.0000
omega____ theta____ kappa____ phi______ frames
    -       22.3432   19.0000    0.0000 26

#__ type_ start__ end____ width___ exp.time_
  4 omega  -16.00   46.00   1.0000   15.0000
omega____ theta____ kappa____ phi______ frames
    -       22.3432  -99.0000  -60.0000 62

#__ type_ start__ end____ width___ exp.time_
  5 omega  -84.00  -58.00   1.0000   15.0000
omega____ theta____ kappa____ phi______ frames
    -      -22.4994 -179.0000  -30.0000 26

#__ type_ start__ end____ width___ exp.time_
  6 omega   46.00   91.00   1.0000   15.0000
omega____ theta____ kappa____ phi______ frames
    -       22.3432  179.0000  -60.0000 45
;
_diffrn_measurement_device 'four-circle diffractometer'
_diffrn_measurement_device_type 'Xcalibur, Sapphire3'
_diffrn_measurement_method '\w scans'
_diffrn_orient_matrix_UB_11 0.0619733000
_diffrn_orient_matrix_UB_12 0.0118680000
_diffrn_orient_matrix_UB_13 0.0424608000
_diffrn_orient_matrix_UB_21 0.0064089000
_diffrn_orient_matrix_UB_22 0.0333760000
_diffrn_orient_matrix_UB_23 -0.0277289000
_diffrn_orient_matrix_UB_31 -0.0513765000
_diffrn_orient_matrix_UB_32 0.0184336000
_diffrn_orient_matrix_UB_33 0.0230516000
_diffrn_radiation_monochromator graphite
_diffrn_radiation_probe x-ray
_diffrn_radiation_type MoK\a
_diffrn_radiation_wavelength 0.71073
_diffrn_reflns_av_R_equivalents 0.0345
_diffrn_reflns_av_unetI/netI 0.0556
_diffrn_reflns_Laue_measured_fraction_full 0.996
_diffrn_reflns_Laue_measured_fraction_max 0.870
_diffrn_reflns_limit_h_max 12
_diffrn_reflns_limit_h_min -13
_diffrn_reflns_limit_k_max 26
_diffrn_reflns_limit_k_min -26
_diffrn_reflns_limit_l_max 20
_diffrn_reflns_limit_l_min -20
_diffrn_reflns_number 15212
_diffrn_reflns_point_group_measured_fraction_full 0.996
_diffrn_reflns_point_group_measured_fraction_max 0.870
_diffrn_reflns_theta_full 25.242
_diffrn_reflns_theta_max 32.967
_diffrn_reflns_theta_min 4.085
_diffrn_source 'Enhance (Mo) X-ray Source'
_exptl_absorpt_coefficient_mu 1.862
_exptl_absorpt_correction_T_max 1.00000
_exptl_absorpt_correction_T_min 0.75391
_exptl_absorpt_correction_type multi-scan
_exptl_absorpt_process_details
;
CrysAlisPro, Agilent Technologies,
Version 1.171.37.35 (release 13-08-2014 CrysAlis171 .NET)
(compiled Aug 13 2014,18:06:01)
Empirical absorption correction using spherical harmonics,
 implemented in SCALE3 ABSPACK scaling algorithm.
;
_exptl_crystal_colour orange
_exptl_crystal_colour_primary orange
_exptl_crystal_density_diffrn 2.323
_exptl_crystal_description prism
_exptl_crystal_F_000 1404
_exptl_crystal_preparation 'Slow hydrolysis of acetonitrile solution of L4pysal and MoO2(acac)2.'
_exptl_crystal_recrystallization_method 'Same as preparation.'
_exptl_crystal_size_max 0.2
_exptl_crystal_size_mid 0.12
_exptl_crystal_size_min 0.05
_refine_diff_density_max 0.923
_refine_diff_density_min -0.726
_refine_diff_density_rms 0.137
_refine_ls_extinction_method none
_refine_ls_goodness_of_fit_ref 1.056
_refine_ls_hydrogen_treatment mixed
_refine_ls_matrix_type full
_refine_ls_number_parameters 316
_refine_ls_number_reflns 6769
_refine_ls_number_restraints 1
_refine_ls_restrained_S_all 1.056
_refine_ls_R_factor_all 0.0629
_refine_ls_R_factor_gt 0.0393
_refine_ls_shift/su_max 0.001
_refine_ls_shift/su_mean 0.000
_refine_ls_structure_factor_coef Fsqd
_refine_ls_weighting_details 'w=1/[\s^2^(Fo^2^)+(0.0276P)^2^+0.6332P] where P=(Fo^2^+2Fc^2^)/3'
_refine_ls_weighting_scheme calc
_refine_ls_wR_factor_gt 0.0737
_refine_ls_wR_factor_ref 0.0839
_reflns_Friedel_coverage 0.000
_reflns_number_gt 5095
_reflns_number_total 6769
_reflns_threshold_expression 'I > 2\s(I)'
_cod_data_source_file d0nj03106b2.cif
_cod_data_source_block (H3L4pysal)2Mo6O19
_cod_depositor_comments
;Adding full bibliography for 7059802--7059812.cif.

 Adding full bibliography for 7059802--7059812.cif.
;
_cod_database_code 7059804
_shelx_shelxl_version_number 2018/3
_chemical_oxdiff_formula Mo
_chemical_oxdiff_usercomment Mo(acac)2+4pysal-acn
_shelx_space_group_comment
;
The symmetry employed for this shelxl refinement is uniquely defined
by the following loop, which should always be used as a source of
symmetry information in preference to the above space-group names.
They are only intended as comments.
;
_shelx_estimated_absorpt_t_max 0.913
_shelx_estimated_absorpt_t_min 0.707
_reflns_odcompleteness_completeness 99.68
_reflns_odcompleteness_iscentric 1
_reflns_odcompleteness_theta 30.44
_olex2_refinement_description
;
1. Fixed Uiso
 At 1.2 times of:
  All C(H) groups, All C(H,H,H,H,H) groups
2. Restrained distances
 N5-H5
 0.84 with sigma of 0.02
3.a Aromatic/amide H refined with riding coordinates:
 C9(H9), C7(H7), C11(H11), C14(H14), C13(H13), C6(H6), C12(H12), C3(H3A),
 C5(H5A), C4(H4)
;
_olex2_exptl_crystal_mounting_method 'Glass fiber/shellac'
_olex2_submission_special_instructions 'No special instructions were received'

loop_
_space_group_symop_operation_xyz
'x, y, z'
'-x+1/2, y+1/2, -z+1/2'
'-x, -y, -z'
'x-1/2, -y-1/2, z-1/2'

loop_
_atom_site_label
_atom_site_type_symbol
_atom_site_fract_x
_atom_site_fract_y
_atom_site_fract_z
_atom_site_U_iso_or_equiv
_atom_site_adp_type
_atom_site_occupancy
_atom_site_site_symmetry_order
_atom_site_calc_flag
_atom_site_refinement_flags_posn
_atom_site_refinement_flags_adp
_atom_site_refinement_flags_occupancy
_atom_site_disorder_assembly
_atom_site_disorder_group
Mo2 Mo 0.52132(3) 0.62177(2) 0.56392(2) 0.02338(7) Uani 1 1 d . . . . .
Mo1 Mo 0.29930(3) 0.47832(2) 0.57105(3) 0.02598(8) Uani 1 1 d . . . . .
Mo3 Mo 0.32808(3) 0.54070(2) 0.34528(2) 0.02634(8) Uani 1 1 d . . . . .
O12 O 0.500000 0.500000 0.500000 0.0195(6) Uani 1 2 d S T P . .
O8 O 0.6725(3) 0.61823(12) 0.49332(19) 0.0264(5) Uani 1 1 d . . . . .
O10 O 0.3732(3) 0.62995(12) 0.42614(19) 0.0259(5) Uani 1 1 d . . . . .
O7 O 0.5228(3) 0.55157(13) 0.31661(19) 0.0267(5) Uani 1 1 d . . . . .
O9 O 0.1996(2) 0.51075(14) 0.4309(2) 0.0290(5) Uani 1 1 d . . . . .
O11 O 0.6498(3) 0.56765(13) 0.67742(18) 0.0263(5) Uani 1 1 d . . . . .
O6 O 0.3499(3) 0.57990(12) 0.60809(19) 0.0252(5) Uani 1 1 d . . . . .
O4 O 0.5240(3) 0.71162(13) 0.60668(19) 0.0284(5) Uani 1 1 d . . . . .
O2 O 0.8386(3) 0.57148(13) 0.0378(2) 0.0297(5) Uani 1 1 d . . . . .
O1 O 0.6979(3) 0.36609(16) -0.0156(2) 0.0371(6) Uani 1 1 d . . . . .
O3 O 0.1577(3) 0.46150(14) 0.6252(2) 0.0346(6) Uani 1 1 d . . . . .
O5 O 0.2030(3) 0.56796(15) 0.2326(2) 0.0382(6) Uani 1 1 d . . . . .
N2 N 0.6608(3) 0.55480(16) 0.1261(2) 0.0239(6) Uani 1 1 d . . . . .
N4 N 0.6903(3) 0.69737(16) 0.1865(2) 0.0225(6) Uani 1 1 d . . . . .
N3 N 0.7805(3) 0.66868(16) 0.1291(2) 0.0263(6) Uani 1 1 d . . . . .
N1 N 0.6441(3) 0.48093(15) 0.0947(2) 0.0228(6) Uani 1 1 d . . . . .
N5 N 0.4459(3) 0.87417(17) 0.3793(2) 0.0275(6) Uani 1 1 d D . . . .
C9 C 0.6927(4) 0.76881(19) 0.1973(3) 0.0231(7) Uani 1 1 d . . . . .
H9 H 0.753121 0.798148 0.167008 0.028 Uiso 1 1 calc R . . . .
C10 C 0.6002(3) 0.80435(18) 0.2573(2) 0.0207(6) Uani 1 1 d . . . . .
C8 C 0.7648(4) 0.59616(18) 0.0949(3) 0.0219(6) Uani 1 1 d . . . . .
C1 C 0.5336(4) 0.36085(19) 0.0996(3) 0.0242(7) Uani 1 1 d . . . . .
C7 C 0.5509(4) 0.44009(19) 0.1269(3) 0.0236(7) Uani 1 1 d . . . . .
H7 H 0.494217 0.461299 0.167787 0.028 Uiso 1 1 calc R . . . .
C11 C 0.5288(4) 0.76192(19) 0.3185(3) 0.0280(7) Uani 1 1 d . . . . .
H11 H 0.533132 0.709598 0.318372 0.034 Uiso 1 1 calc R . . . .
C14 C 0.5849(4) 0.88199(18) 0.2564(3) 0.0258(7) Uani 1 1 d . . . . .
H14 H 0.626625 0.910931 0.213055 0.031 Uiso 1 1 calc R . . . .
C13 C 0.5081(4) 0.91665(19) 0.3195(3) 0.0276(7) Uani 1 1 d . . . . .
H13 H 0.499848 0.968839 0.320293 0.033 Uiso 1 1 calc R . . . .
C2 C 0.6090(4) 0.3271(2) 0.0326(3) 0.0292(8) Uani 1 1 d . . . . .
C6 C 0.4436(4) 0.3157(2) 0.1448(3) 0.0306(8) Uani 1 1 d . . . . .
H6 H 0.392222 0.337738 0.188426 0.037 Uiso 1 1 calc R . . . .
C12 C 0.4522(4) 0.7989(2) 0.3788(3) 0.0309(8) Uani 1 1 d . . . . .
H12 H 0.404134 0.771395 0.419737 0.037 Uiso 1 1 calc R . . . .
C3 C 0.5933(4) 0.2497(2) 0.0139(3) 0.0391(10) Uani 1 1 d . . . . .
H3A H 0.643063 0.226954 -0.030186 0.047 Uiso 1 1 calc R . . . .
C5 C 0.4295(4) 0.2391(2) 0.1259(3) 0.0410(10) Uani 1 1 d . . . . .
H5A H 0.370119 0.209727 0.157080 0.049 Uiso 1 1 calc R . . . .
C4 C 0.5050(4) 0.2066(2) 0.0601(3) 0.0434(11) Uani 1 1 d . . . . .
H4 H 0.495965 0.155164 0.046940 0.052 Uiso 1 1 calc R . . . .
H5 H 0.408(5) 0.893(2) 0.423(3) 0.052 Uiso 1 1 d DR . . . .
H3 H 0.848(5) 0.694(2) 0.117(3) 0.052 Uiso 1 1 d R . . . .
H2 H 0.608(5) 0.569(3) 0.165(3) 0.052 Uiso 1 1 d R . . . .
H1 H 0.699(5) 0.410(3) 0.001(4) 0.052 Uiso 1 1 d R . . . .

loop_
_atom_site_aniso_label
_atom_site_aniso_U_11
_atom_site_aniso_U_22
_atom_site_aniso_U_33
_atom_site_aniso_U_23
_atom_site_aniso_U_13
_atom_site_aniso_U_12
Mo2 0.02733(15) 0.01301(12) 0.03214(16) -0.00206(11) 0.01219(12) -0.00023(11)
Mo1 0.02530(15) 0.01991(14) 0.03814(18) -0.00248(13) 0.01778(13) -0.00262(12)
Mo3 0.02732(15) 0.01929(14) 0.03047(16) 0.00140(12) 0.00501(12) 0.00209(12)
O12 0.0203(15) 0.0141(14) 0.0261(17) 0.0009(13) 0.0096(13) 0.0006(12)
O8 0.0274(12) 0.0178(11) 0.0377(14) -0.0008(10) 0.0153(10) -0.0037(10)
O10 0.0310(12) 0.0153(11) 0.0326(13) 0.0031(10) 0.0109(10) 0.0056(10)
O7 0.0336(13) 0.0195(11) 0.0304(13) 0.0015(10) 0.0148(10) 0.0003(11)
O9 0.0209(11) 0.0268(13) 0.0396(15) 0.0002(11) 0.0090(10) 0.0029(10)
O11 0.0301(12) 0.0196(11) 0.0287(13) -0.0028(10) 0.0074(10) -0.0030(10)
O6 0.0273(12) 0.0159(10) 0.0380(14) -0.0039(10) 0.0182(10) 0.0002(10)
O4 0.0361(13) 0.0165(11) 0.0362(14) -0.0032(10) 0.0159(11) -0.0024(10)
O2 0.0365(13) 0.0227(12) 0.0367(14) -0.0004(11) 0.0213(11) 0.0005(11)
O1 0.0395(15) 0.0370(15) 0.0362(15) -0.0058(13) 0.0131(12) 0.0048(14)
O3 0.0334(14) 0.0252(13) 0.0532(17) -0.0025(12) 0.0252(12) -0.0027(11)
O5 0.0406(15) 0.0298(14) 0.0375(15) 0.0034(12) 0.0002(12) 0.0004(13)
N2 0.0307(15) 0.0172(13) 0.0281(15) -0.0011(12) 0.0155(12) -0.0013(12)
N4 0.0250(14) 0.0222(14) 0.0227(14) -0.0015(11) 0.0109(11) -0.0010(12)
N3 0.0311(15) 0.0202(14) 0.0333(16) -0.0037(13) 0.0184(13) -0.0037(13)
N1 0.0270(14) 0.0174(12) 0.0242(14) -0.0007(11) 0.0076(11) 0.0001(12)
N5 0.0270(15) 0.0257(15) 0.0322(17) -0.0038(13) 0.0121(12) 0.0048(13)
C9 0.0247(16) 0.0205(15) 0.0255(17) 0.0012(13) 0.0091(13) -0.0023(14)
C10 0.0218(15) 0.0197(15) 0.0200(15) -0.0012(12) 0.0047(12) -0.0008(13)
C8 0.0245(15) 0.0172(15) 0.0254(16) -0.0001(13) 0.0094(13) -0.0010(13)
C1 0.0256(16) 0.0185(15) 0.0249(17) 0.0002(13) 0.0014(13) 0.0001(14)
C7 0.0272(16) 0.0197(15) 0.0247(16) -0.0010(13) 0.0087(13) 0.0001(14)
C11 0.0358(19) 0.0200(16) 0.0324(19) 0.0045(15) 0.0167(15) 0.0008(15)
C14 0.0314(17) 0.0189(15) 0.0280(18) 0.0017(14) 0.0101(14) -0.0065(14)
C13 0.0257(17) 0.0168(15) 0.039(2) -0.0006(14) 0.0066(15) 0.0019(14)
C2 0.0252(17) 0.0273(18) 0.0306(19) -0.0049(15) 0.0003(14) 0.0039(15)
C6 0.0308(18) 0.0240(17) 0.0324(19) 0.0007(15) 0.0015(15) -0.0043(16)
C12 0.0357(19) 0.0260(18) 0.037(2) 0.0078(16) 0.0197(16) 0.0019(16)
C3 0.037(2) 0.030(2) 0.040(2) -0.0129(18) -0.0061(17) 0.0133(18)
C5 0.041(2) 0.0225(18) 0.051(3) 0.0048(18) -0.0008(19) -0.0075(18)
C4 0.043(2) 0.0162(16) 0.055(3) -0.0033(17) -0.014(2) -0.0002(17)

loop_
_atom_type_symbol
_atom_type_description
_atom_type_scat_dispersion_real
_atom_type_scat_dispersion_imag
_atom_type_scat_source
C C 0.0033 0.0016 'International Tables Vol C Tables 4.2.6.8 and 6.1.1.4'
H H 0.0000 0.0000 'International Tables Vol C Tables 4.2.6.8 and 6.1.1.4'
Mo Mo -1.6832 0.6857 'International Tables Vol C Tables 4.2.6.8 and 6.1.1.4'
N N 0.0061 0.0033 'International Tables Vol C Tables 4.2.6.8 and 6.1.1.4'
O O 0.0106 0.0060 'International Tables Vol C Tables 4.2.6.8 and 6.1.1.4'

loop_
_geom_angle_atom_site_label_1
_geom_angle_atom_site_label_2
_geom_angle_atom_site_label_3
_geom_angle
_geom_angle_site_symmetry_1
_geom_angle_site_symmetry_3
_geom_angle_publ_flag
O8 Mo2 O12 77.46(7) . . ?
O8 Mo2 O10 87.06(10) . . ?
O8 Mo2 O11 90.07(10) . . ?
O8 Mo2 O6 153.76(9) . . ?
O10 Mo2 O12 76.16(6) . . ?
O10 Mo2 O6 84.64(10) . . ?
O11 Mo2 O12 77.67(7) . . ?
O11 Mo2 O10 153.67(10) . . ?
O11 Mo2 O6 86.50(10) . . ?
O6 Mo2 O12 76.39(6) . . ?
O4 Mo2 O12 176.07(8) . . ?
O4 Mo2 O8 104.85(10) . . ?
O4 Mo2 O10 100.67(11) . . ?
O4 Mo2 O11 105.36(11) . . ?
O4 Mo2 O6 101.14(10) . . ?
O8 Mo1 O12 75.61(6) 3_666 . ?
O7 Mo1 O12 76.71(6) 3_666 . ?
O7 Mo1 O8 84.91(10) 3_666 3_666 ?
O9 Mo1 O12 76.69(6) . . ?
O9 Mo1 O8 85.68(10) . 3_666 ?
O9 Mo1 O7 153.23(9) . 3_666 ?
O6 Mo1 O12 77.54(6) . . ?
O6 Mo1 O8 153.14(9) . 3_666 ?
O6 Mo1 O7 88.30(10) . 3_666 ?
O6 Mo1 O9 88.88(11) . . ?
O3 Mo1 O12 178.41(10) . . ?
O3 Mo1 O8 104.11(10) . 3_666 ?
O3 Mo1 O7 101.71(12) . 3_666 ?
O3 Mo1 O9 104.87(12) . . ?
O3 Mo1 O6 102.71(11) . . ?
O10 Mo3 O12 76.93(7) . . ?
O10 Mo3 O7 87.87(10) . . ?
O10 Mo3 O9 88.15(10) . . ?
O10 Mo3 O11 152.92(10) . 3_666 ?
O7 Mo3 O12 76.93(7) . . ?
O7 Mo3 O11 85.82(9) . 3_666 ?
O9 Mo3 O12 76.45(7) . . ?
O9 Mo3 O7 153.30(10) . . ?
O9 Mo3 O11 85.82(10) . 3_666 ?
O11 Mo3 O12 75.99(7) 3_666 . ?
O5 Mo3 O12 178.63(10) . . ?
O5 Mo3 O10 104.42(12) . . ?
O5 Mo3 O7 103.29(12) . . ?
O5 Mo3 O9 103.28(12) . . ?
O5 Mo3 O11 102.66(12) . 3_666 ?
Mo2 O12 Mo2 180.0 . 3_666 ?
Mo2 O12 Mo1 89.994(10) 3_666 . ?
Mo2 O12 Mo1 90.007(10) 3_666 3_666 ?
Mo2 O12 Mo1 89.993(10) . 3_666 ?
Mo2 O12 Mo1 90.007(10) . . ?
Mo2 O12 Mo3 90.017(11) . 3_666 ?
Mo2 O12 Mo3 90.016(11) 3_666 . ?
Mo2 O12 Mo3 89.983(11) 3_666 3_666 ?
Mo2 O12 Mo3 89.985(11) . . ?
Mo1 O12 Mo1 180.0 . 3_666 ?
Mo1 O12 Mo3 90.269(12) 3_666 . ?
Mo1 O12 Mo3 89.730(12) . . ?
Mo1 O12 Mo3 90.271(12) . 3_666 ?
Mo1 O12 Mo3 89.730(12) 3_666 3_666 ?
Mo3 O12 Mo3 180.0 3_666 . ?
Mo2 O8 Mo1 116.89(11) . 3_666 ?
Mo3 O10 Mo2 116.89(11) . . ?
Mo3 O7 Mo1 116.08(11) . 3_666 ?
Mo1 O9 Mo3 116.98(11) . . ?
Mo2 O11 Mo3 116.27(12) . 3_666 ?
Mo1 O6 Mo2 116.06(10) . . ?
C8 N2 N1 116.9(3) . . ?
C9 N4 N3 116.0(3) . . ?
C8 N3 N4 121.0(3) . . ?
C7 N1 N2 117.9(3) . . ?
C13 N5 C12 122.4(3) . . ?
N4 C9 C10 119.8(3) . . ?
C11 C10 C9 121.5(3) . . ?
C14 C10 C9 119.9(3) . . ?
C14 C10 C11 118.6(3) . . ?
O2 C8 N2 123.4(3) . . ?
O2 C8 N3 121.3(3) . . ?
N2 C8 N3 115.3(3) . . ?
C2 C1 C7 122.2(3) . . ?
C6 C1 C7 119.0(3) . . ?
C6 C1 C2 118.8(3) . . ?
N1 C7 C1 120.1(3) . . ?
C12 C11 C10 118.7(3) . . ?
C13 C14 C10 120.3(3) . . ?
N5 C13 C14 119.0(3) . . ?
O1 C2 C1 123.3(3) . . ?
O1 C2 C3 117.6(3) . . ?
C3 C2 C1 119.2(3) . . ?
C5 C6 C1 121.5(4) . . ?
N5 C12 C11 120.8(3) . . ?
C4 C3 C2 120.8(4) . . ?
C6 C5 C4 119.1(4) . . ?
C3 C4 C5 120.8(4) . . ?

loop_
_geom_bond_atom_site_label_1
_geom_bond_atom_site_label_2
_geom_bond_distance
_geom_bond_site_symmetry_2
_geom_bond_publ_flag
Mo2 O12 2.3110(3) . ?
Mo2 O8 1.879(2) . ?
Mo2 O10 1.951(2) . ?
Mo2 O11 1.891(2) . ?
Mo2 O6 1.970(2) . ?
Mo2 O4 1.691(2) . ?
Mo1 O12 2.3223(3) . ?
Mo1 O8 1.965(2) 3_666 ?
Mo1 O7 1.946(2) 3_666 ?
Mo1 O9 1.915(3) . ?
Mo1 O6 1.892(2) . ?
Mo1 O3 1.678(2) . ?
Mo3 O12 2.3225(4) . ?
Mo3 O10 1.893(2) . ?
Mo3 O7 1.934(2) . ?
Mo3 O9 1.928(2) . ?
Mo3 O11 1.967(2) 3_666 ?
Mo3 O5 1.679(3) . ?
O2 C8 1.229(4) . ?
O1 C2 1.358(4) . ?
N2 N1 1.372(4) . ?
N2 C8 1.357(4) . ?
N4 N3 1.370(4) . ?
N4 C9 1.276(4) . ?
N3 C8 1.360(4) . ?
N1 C7 1.282(4) . ?
N5 C13 1.334(4) . ?
N5 C12 1.337(4) . ?
C9 C10 1.460(4) . ?
C10 C11 1.399(4) . ?
C10 C14 1.385(4) . ?
C1 C7 1.450(4) . ?
C1 C2 1.406(5) . ?
C1 C6 1.400(5) . ?
C11 C12 1.371(5) . ?
C14 C13 1.382(5) . ?
C2 C3 1.398(5) . ?
C6 C5 1.383(5) . ?
C3 C4 1.376(6) . ?
C5 C4 1.384(6) . ?
